data_2238804
loop_
_publ_author_name
'Moon, Dohyun'
'Subhan, Md Abdus'
'Choi, Jong-Ha'

_publ_section_title
;
 3,14-Diethyl-2,13-diaza-6,17-diazoniatricyclo[16.4.0.0^7,12^]docosane
 dichloride tetrahydrate from synchrotron radiation
;
_journal_coeditor_code TK5261
_journal_issue 11
_journal_name_full 'Acta Crystallographica Section E'
_journal_page_first o1620
_journal_paper_doi 10.1107/S1600536813027232
_journal_volume 69
_journal_year 2013
_chemical_formula_iupac 'C22 H46 N4 2+, 2Cl -, 4H2 O'
_chemical_formula_moiety 'C22 H46 N4 2+, 2(Cl -), 4(H2 O)'
_chemical_formula_sum 'C22 H54 Cl2 N4 O4'
_chemical_formula_weight 509.59
_chemical_name_systematic
;
3,14-Diethyl-2,13-diaza-6,17-diazoniatricyclo[16.4.0.0^7,12^]docosane
dichloride tetrahydrate
;
_space_group_crystal_system monoclinic
_space_group_IT_number 15
_space_group_name_Hall '-C 2yc'
_space_group_name_H-M_alt 'C 1 2/c 1'
_symmetry_space_group_name_Hall '-C 2yc'
_symmetry_space_group_name_H-M 'C 1 2/c 1'
_atom_sites_solution_hydrogens geom
_atom_sites_solution_primary direct
_atom_sites_solution_secondary difmap
_audit_creation_method SHELXL-97
_cell_angle_alpha 90.00
_cell_angle_beta 115.23(3)
_cell_angle_gamma 90.00
_cell_formula_units_Z 4
_cell_length_a 22.122(4)
_cell_length_b 13.616(3)
_cell_length_c 10.565(2)
_cell_measurement_reflns_used 31113
_cell_measurement_temperature 95(2)
_cell_measurement_theta_max 66.38
_cell_measurement_theta_min 1.28
_cell_volume 2878.7(12)
_computing_cell_refinement '<i>HKL3000sm</i> (Otwinowski & Minor, 1997)'
_computing_data_collection
;
<i>PAL ADSC Quantum-210 ADX</i> (Arvai & Nielsen, 1983)
;
_computing_data_reduction '<i>HKL3000sm</i> (Otwinowski & Minor, 1997)'
_computing_molecular_graphics 'DIAMOND (Brandenburg, 2007)'
_computing_publication_material 'WinGX (Farrugia, 2012)'
_computing_structure_refinement 'SHELXL2013 (Sheldrick, 2008)'
_computing_structure_solution 'SHELXL2013 (Sheldrick, 2008)'
_diffrn_ambient_temperature 95(2)
_diffrn_measured_fraction_theta_full 0.992
_diffrn_measured_fraction_theta_max 0.992
_diffrn_measurement_device_type 'ADSC Q210 CCD area-detector'
_diffrn_measurement_method '\w scan'
_diffrn_radiation_monochromator 'Si(111) double crystal monochromator'
_diffrn_radiation_source 'PLSII 2D bending magnet'
_diffrn_radiation_type synchrotron
_diffrn_radiation_wavelength 0.72000
_diffrn_reflns_av_R_equivalents 0.0281
_diffrn_reflns_av_sigmaI/netI 0.0213
_diffrn_reflns_limit_h_max 29
_diffrn_reflns_limit_h_min -29
_diffrn_reflns_limit_k_max 18
_diffrn_reflns_limit_k_min -18
_diffrn_reflns_limit_l_max 14
_diffrn_reflns_limit_l_min -14
_diffrn_reflns_number 13046
_diffrn_reflns_theta_full 29.00
_diffrn_reflns_theta_max 29.00
_diffrn_reflns_theta_min 1.83
_exptl_absorpt_coefficient_mu 0.265
_exptl_absorpt_correction_T_max 0.9368
_exptl_absorpt_correction_T_min 0.9224
_exptl_absorpt_correction_type empirical
_exptl_absorpt_process_details
;
(<i>HKL3000 SCALEPACK</i>; Otwinowski & Minor, 1997)
;
_exptl_crystal_colour colourless
_exptl_crystal_density_diffrn 1.176
_exptl_crystal_density_method 'not measured'
_exptl_crystal_description block
_exptl_crystal_F_000 1120
_exptl_crystal_size_max 0.31
_exptl_crystal_size_mid 0.28
_exptl_crystal_size_min 0.25
_refine_diff_density_max 0.458
_refine_diff_density_min -0.346
_refine_ls_extinction_method none
_refine_ls_goodness_of_fit_ref 1.046
_refine_ls_hydrogen_treatment mixed
_refine_ls_matrix_type full
_refine_ls_number_parameters 178
_refine_ls_number_reflns 3663
_refine_ls_number_restraints 0
_refine_ls_restrained_S_all 1.046
_refine_ls_R_factor_all 0.0308
_refine_ls_R_factor_gt 0.0289
_refine_ls_shift/su_max 0.000
_refine_ls_shift/su_mean 0.000
_refine_ls_structure_factor_coef Fsqd
_refine_ls_weighting_details 'calc w=1/[\s^2^(Fo^2^)+(0.0412P)^2^+2.1570P] where P=(Fo^2^+2Fc^2^)/3'
_refine_ls_weighting_scheme calc
_refine_ls_wR_factor_gt 0.0780
_refine_ls_wR_factor_ref 0.0790
_reflns_number_gt 3446
_reflns_number_total 3663
_reflns_threshold_expression I>2\s(I)
_cod_data_source_file tk5261.cif
_cod_data_source_block I
_cod_original_cell_volume 2878.5(10)
_cod_database_code 2238804

loop_
_symmetry_equiv_pos_as_xyz
'x, y, z'
'-x, y, -z+1/2'
'x+1/2, y+1/2, z'
'-x+1/2, y+1/2, -z+1/2'
'-x, -y, -z'
'x, -y, z-1/2'
'-x+1/2, -y+1/2, -z'
'x+1/2, -y+1/2, z-1/2'

loop_
_atom_site_type_symbol
_atom_site_label
_atom_site_fract_x
_atom_site_fract_y
_atom_site_fract_z
_atom_site_U_iso_or_equiv
_atom_site_adp_type
_atom_site_calc_flag
_atom_site_refinement_flags
_atom_site_occupancy
_atom_site_symmetry_multiplicity
N N1 0.24338(3) 0.30241(5) 0.30460(7) 0.00545(13) Uani d . 1 1
H H1N1 0.2484(6) 0.3678(10) 0.3234(13) 0.013(3) Uiso d . 1 1
H H2N1 0.2370(6) 0.2756(9) 0.3766(13) 0.014(3) Uiso d . 1 1
N N2 0.34493(3) 0.23871(5) 0.55886(7) 0.00584(14) Uani d . 1 1
H H1N2 0.3460(6) 0.1738(10) 0.5533(13) 0.012(3) Uiso d . 1 1
C C1 0.18207(4) 0.28405(6) 0.17163(8) 0.00738(15) Uani d . 1 1
H H1A 0.1831 0.2160 0.1398 0.009 Uiso calc R 1 1
H H1B 0.1819 0.3293 0.0981 0.009 Uiso calc R 1 1
C C2 0.30641(4) 0.26138(6) 0.30527(8) 0.00612(15) Uani d . 1 1
H H2 0.3004 0.1891 0.2872 0.007 Uiso calc R 1 1
C C3 0.32229(4) 0.30822(7) 0.19167(8) 0.01049(16) Uani d . 1 1
H H3A 0.3289 0.3798 0.2083 0.013 Uiso calc R 1 1
H H3B 0.2844 0.2980 0.0990 0.013 Uiso calc R 1 1
C C4 0.38574(4) 0.26195(8) 0.19333(9) 0.01451(18) Uani d . 1 1
H H4A 0.3775 0.1916 0.1680 0.017 Uiso calc R 1 1
H H4B 0.3971 0.2947 0.1226 0.017 Uiso calc R 1 1
C C5 0.44453(4) 0.27145(8) 0.33736(9) 0.01465(18) Uani d . 1 1
H H5A 0.4836 0.2358 0.3377 0.018 Uiso calc R 1 1
H H5B 0.4569 0.3415 0.3572 0.018 Uiso calc R 1 1
C C6 0.42661(4) 0.22968(7) 0.45105(9) 0.01216(17) Uani d . 1 1
H H6A 0.4645 0.2403 0.5436 0.015 Uiso calc R 1 1
H H6B 0.4194 0.1580 0.4370 0.015 Uiso calc R 1 1
C C7 0.36367(4) 0.27744(6) 0.44987(8) 0.00632(15) Uani d . 1 1
H H7 0.3718 0.3497 0.4651 0.008 Uiso calc R 1 1
C C8 0.39051(4) 0.27036(6) 0.70259(8) 0.00656(15) Uani d . 1 1
H H8 0.4375 0.2635 0.7134 0.008 Uiso calc R 1 1
C C9 0.38146(4) 0.20090(6) 0.80803(8) 0.00776(15) Uani d . 1 1
H H9A 0.3820 0.1324 0.7770 0.009 Uiso calc R 1 1
H H9B 0.4203 0.2089 0.8998 0.009 Uiso calc R 1 1
C C10 0.37854(4) 0.37876(6) 0.72406(9) 0.01032(16) Uani d . 1 1
H H10A 0.3825 0.4182 0.6492 0.012 Uiso calc R 1 1
H H10B 0.3324 0.3865 0.7153 0.012 Uiso calc R 1 1
C C11 0.42749(5) 0.41859(7) 0.86611(10) 0.01776(19) Uani d . 1 1
H H11A 0.4227 0.3815 0.9408 0.027 Uiso calc R 1 1
H H11B 0.4179 0.4881 0.8734 0.027 Uiso calc R 1 1
H H11C 0.4733 0.4117 0.8753 0.027 Uiso calc R 1 1
Cl Cl1 0.256487(11) 0.526092(15) 0.35905(2) 0.01378(8) Uani d . 1 1
O O1W 0.16965(4) 0.51673(5) 0.02378(8) 0.01737(15) Uani d . 1 1
H H1O1 0.1926(9) 0.5195(12) 0.110(2) 0.038(4) Uiso d . 1 1
H H2O1 0.1952(8) 0.5022(12) -0.0111(17) 0.033(4) Uiso d . 1 1
O O2W 0.52804(5) 0.02912(8) 0.40229(12) 0.0354(2) Uani d . 1 1
H H1O2 0.5693(11) 0.0172(13) 0.4382(19) 0.044(5) Uiso d . 1 1
H H2O2 0.512(2) 0.016(3) 0.328(5) 0.062(14) Uiso d P 0.50 1
H H3O2 0.5140(19) 0.015(3) 0.457(4) 0.041(10) Uiso d P 0.50 1

loop_
_atom_site_aniso_label
_atom_site_aniso_U_11
_atom_site_aniso_U_22
_atom_site_aniso_U_33
_atom_site_aniso_U_12
_atom_site_aniso_U_13
_atom_site_aniso_U_23
N1 0.0030(3) 0.0080(3) 0.0048(3) -0.0006(2) 0.0011(2) -0.0001(2)
N2 0.0045(3) 0.0083(3) 0.0045(3) -0.0011(2) 0.0017(2) -0.0001(2)
C1 0.0037(3) 0.0124(4) 0.0044(3) -0.0012(3) 0.0001(3) 0.0005(3)
C2 0.0030(3) 0.0095(3) 0.0061(3) 0.0000(3) 0.0021(3) -0.0009(3)
C3 0.0072(4) 0.0190(4) 0.0057(3) -0.0013(3) 0.0032(3) 0.0007(3)
C4 0.0084(4) 0.0291(5) 0.0080(4) -0.0005(3) 0.0054(3) -0.0023(3)
C5 0.0058(4) 0.0308(5) 0.0093(4) -0.0008(3) 0.0050(3) -0.0001(3)
C6 0.0050(3) 0.0232(4) 0.0093(4) 0.0032(3) 0.0040(3) 0.0019(3)
C7 0.0032(3) 0.0109(4) 0.0049(3) -0.0011(3) 0.0018(3) 0.0000(3)
C8 0.0036(3) 0.0099(4) 0.0053(3) -0.0008(3) 0.0010(3) -0.0002(3)
C9 0.0041(3) 0.0111(4) 0.0069(3) 0.0010(3) 0.0012(3) 0.0023(3)
C10 0.0131(4) 0.0091(4) 0.0081(3) -0.0011(3) 0.0039(3) -0.0007(3)
C11 0.0209(5) 0.0151(4) 0.0129(4) -0.0049(4) 0.0030(3) -0.0055(3)
Cl1 0.01970(12) 0.00834(11) 0.01508(12) -0.00076(7) 0.00912(9) 0.00064(7)
O1W 0.0187(3) 0.0182(3) 0.0168(3) 0.0023(3) 0.0092(3) 0.0010(3)
O2W 0.0226(5) 0.0488(6) 0.0330(5) 0.0101(4) 0.0101(4) 0.0081(4)

loop_
_atom_type_symbol
_atom_type_description
_atom_type_scat_dispersion_real
_atom_type_scat_dispersion_imag
_atom_type_scat_source
C C 0.0036 0.0017 'International Tables Vol C Tables 4.2.6.8 and 6.1.1.4'
H H 0.0000 0.0000 'International Tables Vol C Tables 4.2.6.8 and 6.1.1.4'
N N 0.0068 0.0033 'International Tables Vol C Tables 4.2.6.8 and 6.1.1.4'
O O 0.0119 0.0063 'International Tables Vol C Tables 4.2.6.8 and 6.1.1.4'
Cl Cl 0.1517 0.1644 'International Tables Vol C Tables 4.2.6.8 and 6.1.1.4'

loop_
_geom_angle_atom_site_label_1
_geom_angle_atom_site_label_2
_geom_angle_atom_site_label_3
_geom_angle_site_symmetry_1
_geom_angle_site_symmetry_3
_geom_angle
C2 N1 C1 . . 114.20(6)
C2 N1 H1N1 . . 109.7(8)
C1 N1 H1N1 . . 110.2(8)
C2 N1 H2N1 . . 108.8(8)
C1 N1 H2N1 . . 108.5(8)
H1N1 N1 H2N1 . . 105.0(11)
C7 N2 C8 . . 113.56(6)
C7 N2 H1N2 . . 106.2(8)
C8 N2 H1N2 . . 109.4(8)
N1 C1 C9 . 7_556 111.44(7)
N1 C1 H1A . . 109.3
C9 C1 H1A 7_556 . 109.3
N1 C1 H1B . . 109.3
C9 C1 H1B 7_556 . 109.3
H1A C1 H1B . . 108.0
N1 C2 C3 . . 111.46(7)
N1 C2 C7 . . 108.91(7)
C3 C2 C7 . . 110.83(7)
N1 C2 H2 . . 108.5
C3 C2 H2 . . 108.5
C7 C2 H2 . . 108.5
C2 C3 C4 . . 109.63(7)
C2 C3 H3A . . 109.7
C4 C3 H3A . . 109.7
C2 C3 H3B . . 109.7
C4 C3 H3B . . 109.7
H3A C3 H3B . . 108.2
C5 C4 C3 . . 111.30(7)
C5 C4 H4A . . 109.4
C3 C4 H4A . . 109.4
C5 C4 H4B . . 109.4
C3 C4 H4B . . 109.4
H4A C4 H4B . . 108.0
C6 C5 C4 . . 110.83(7)
C6 C5 H5A . . 109.5
C4 C5 H5A . . 109.5
C6 C5 H5B . . 109.5
C4 C5 H5B . . 109.5
H5A C5 H5B . . 108.1
C5 C6 C7 . . 112.06(7)
C5 C6 H6A . . 109.2
C7 C6 H6A . . 109.2
C5 C6 H6B . . 109.2
C7 C6 H6B . . 109.2
H6A C6 H6B . . 107.9
N2 C7 C2 . . 109.85(6)
N2 C7 C6 . . 113.46(7)
C2 C7 C6 . . 108.08(7)
N2 C7 H7 . . 108.4
C2 C7 H7 . . 108.4
C6 C7 H7 . . 108.4
N2 C8 C10 . . 110.24(6)
N2 C8 C9 . . 108.72(6)
C10 C8 C9 . . 113.61(7)
N2 C8 H8 . . 108.0
C10 C8 H8 . . 108.0
C9 C8 H8 . . 108.0
C1 C9 C8 7_556 . 115.61(7)
C1 C9 H9A 7_556 . 108.4
C8 C9 H9A . . 108.4
C1 C9 H9B 7_556 . 108.4
C8 C9 H9B . . 108.4
H9A C9 H9B . . 107.4
C11 C10 C8 . . 113.10(7)
C11 C10 H10A . . 109.0
C8 C10 H10A . . 109.0
C11 C10 H10B . . 109.0
C8 C10 H10B . . 109.0
H10A C10 H10B . . 107.8
C10 C11 H11A . . 109.5
C10 C11 H11B . . 109.5
H11A C11 H11B . . 109.5
C10 C11 H11C . . 109.5
H11A C11 H11C . . 109.5
H11B C11 H11C . . 109.5
H1O1 O1W H2O1 . . 106.6(16)
H1O2 O2W H2O2 . . 111(4)
H1O2 O2W H3O2 . . 108(3)
H2O2 O2W H3O2 . . 124(5)

loop_
_geom_bond_atom_site_label_1
_geom_bond_atom_site_label_2
_geom_bond_site_symmetry_2
_geom_bond_distance
N1 C2 . 1.4995(10)
N1 C1 . 1.5003(12)
N1 H1N1 . 0.909(13)
N1 H2N1 . 0.907(13)
N2 C7 . 1.4774(10)
N2 C8 . 1.4842(11)
N2 H1N2 . 0.887(13)
C1 C9 7_556 1.5234(11)
C1 H1A . 0.9900
C1 H1B . 0.9900
C2 C3 . 1.5264(11)
C2 C7 . 1.5285(12)
C2 H2 . 1.0000
C3 C4 . 1.5318(12)
C3 H3A . 0.9900
C3 H3B . 0.9900
C4 C5 . 1.5286(13)
C4 H4A . 0.9900
C4 H4B . 0.9900
C5 C6 . 1.5262(12)
C5 H5A . 0.9900
C5 H5B . 0.9900
C6 C7 . 1.5320(11)
C6 H6A . 0.9900
C6 H6B . 0.9900
C7 H7 . 1.0000
C8 C10 . 1.5333(12)
C8 C9 . 1.5381(11)
C8 H8 . 1.0000
C9 C1 7_556 1.5233(11)
C9 H9A . 0.9900
C9 H9B . 0.9900
C10 C11 . 1.5276(13)
C10 H10A . 0.9900
C10 H10B . 0.9900
C11 H11A . 0.9800
C11 H11B . 0.9800
C11 H11C . 0.9800
O1W H1O1 . 0.833(19)
O1W H2O1 . 0.820(18)
O2W H1O2 . 0.84(2)
O2W H2O2 . 0.73(4)
O2W H3O2 . 0.78(4)

loop_
_geom_hbond_atom_site_label_D
_geom_hbond_atom_site_label_H
_geom_hbond_atom_site_label_A
_geom_hbond_site_symmetry_A
_geom_hbond_distance_DH
_geom_hbond_distance_HA
_geom_hbond_distance_DA
_geom_hbond_angle_DHA
N1 H1N1 Cl1 . 0.909(13) 2.182(14) 3.0900(9) 177.3(12)
N1 H2N1 N2 7_556 0.907(13) 2.200(13) 2.9348(11) 137.6(10)
N2 H1N2 O1W 4_545 0.887(13) 2.262(13) 3.1242(12) 164.1(11)
O1W H1O1 Cl1 . 0.833(19) 2.400(19) 3.2329(14) 178.6(17)
O1W H2O1 Cl1 6_565 0.820(18) 2.335(18) 3.1479(10) 171.1(15)
O2W H1O2 O1W 8_556 0.84(2) 2.06(2) 2.9021(15) 178.1(18)

loop_
_geom_torsion_atom_site_label_1
_geom_torsion_atom_site_label_2
_geom_torsion_atom_site_label_3
_geom_torsion_atom_site_label_4
_geom_torsion_site_symmetry_4
_geom_torsion
C2 N1 C1 C9 7_556 162.93(7)
C1 N1 C2 C3 . 62.08(9)
C1 N1 C2 C7 . -175.33(6)
N1 C2 C3 C4 . -178.28(7)
C7 C2 C3 C4 . 60.24(9)
C2 C3 C4 C5 . -56.36(10)
C3 C4 C5 C6 . 54.06(11)
C4 C5 C6 C7 . -55.52(11)
C8 N2 C7 C2 . -167.13(6)
C8 N2 C7 C6 . 71.78(9)
N1 C2 C7 N2 . 52.42(8)
C3 C2 C7 N2 . 175.38(6)
N1 C2 C7 C6 . 176.69(7)
C3 C2 C7 C6 . -60.34(9)
C5 C6 C7 N2 . -179.94(7)
C5 C6 C7 C2 . 57.97(9)
C7 N2 C8 C10 . 73.59(8)
C7 N2 C8 C9 . -161.26(6)
N2 C8 C9 C1 7_556 -75.02(9)
C10 C8 C9 C1 7_556 48.13(9)
N2 C8 C10 C11 . -175.53(7)
C9 C8 C10 C11 . 62.15(9)
